data_8105839
loop_
_publ_author_name
'Tan, Sang Loon'
'Tiekink, Edward R.T.'

_publ_section_title
;
 Crystal structure of hemikis(cyclohexane-1,4-diammonium)
 (pyridine-2-carboxylate), [C6H16N2]0.5[C6H4NO2]
;
_journal_issue 4
_journal_name_full 'Zeitschrift f\"ur Kristallographie - New Crystal Structures'
_journal_page_first 749
_journal_page_last 751
_journal_paper_doi 10.1515/ncrs-2019-0091
_journal_volume 234
_journal_year 2019
_chemical_formula_moiety 'C6 H4 N O2, 0.5(C6 H16 N2)'
_chemical_formula_sum 'C9 H12 N2 O2'
_chemical_formula_weight 180.21
_space_group_crystal_system triclinic
_space_group_IT_number 2
_space_group_name_Hall '-P 1'
_space_group_name_H-M_alt 'P -1'
_atom_sites_solution_hydrogens mixed
_audit_creation_method SHELXL-2018/3
_cell_angle_alpha 70.483(3)
_cell_angle_beta 80.902(3)
_cell_angle_gamma 66.404(3)
_cell_formula_units_Z 2
_cell_length_a 6.7956(2)
_cell_length_b 7.2840(3)
_cell_length_c 10.2615(4)
_cell_measurement_reflns_used 6846
_cell_measurement_temperature 100(2)
_cell_measurement_theta_max 75.8740
_cell_measurement_theta_min 4.5340
_cell_volume 438.55(3)
_computing_cell_refinement 'CrysAlisPro [1]'
_computing_data_collection 'CrysAlisPro [1]'
_computing_data_reduction 'CrysAlisPro [1]'
_computing_molecular_graphics 'ORTEP-3 for Windows [4]'
_computing_publication_material 'SHELXL2018/3 [3]'
_computing_structure_refinement 'SHELXL2018/3 [3]'
_computing_structure_solution 'SHELXS-97 [2]'
_diffrn_ambient_temperature 100(2)
_diffrn_detector_area_resol_mean 5.2558
_diffrn_measured_fraction_theta_full 0.999
_diffrn_measured_fraction_theta_max 0.992
_diffrn_measurement_device_type 'XtaLAB Synergy, Dualflex, AtlasS2'
_diffrn_measurement_method '\w scans'
_diffrn_radiation_type CuK\a
_diffrn_radiation_wavelength 1.54178
_diffrn_reflns_av_R_equivalents 0.0308
_diffrn_reflns_av_unetI/netI 0.0182
_diffrn_reflns_Laue_measured_fraction_full 0.999
_diffrn_reflns_Laue_measured_fraction_max 0.992
_diffrn_reflns_limit_h_max 7
_diffrn_reflns_limit_h_min -8
_diffrn_reflns_limit_k_max 9
_diffrn_reflns_limit_k_min -9
_diffrn_reflns_limit_l_max 12
_diffrn_reflns_limit_l_min -12
_diffrn_reflns_number 11063
_diffrn_reflns_point_group_measured_fraction_full 0.999
_diffrn_reflns_point_group_measured_fraction_max 0.992
_diffrn_reflns_theta_full 67.684
_diffrn_reflns_theta_max 76.375
_diffrn_reflns_theta_min 4.574
_diffrn_source 'micro-focus sealed X-ray tube'
_exptl_absorpt_coefficient_mu 0.808
_exptl_absorpt_correction_T_max 1.000
_exptl_absorpt_correction_T_min 0.668
_exptl_absorpt_correction_type gaussian
_exptl_absorpt_process_details 'CrysAlisPro [1]'
_exptl_crystal_colour colourless
_exptl_crystal_density_diffrn 1.365
_exptl_crystal_description prism
_exptl_crystal_F_000 192
_exptl_crystal_size_max 0.170
_exptl_crystal_size_mid 0.090
_exptl_crystal_size_min 0.090
_refine_diff_density_max 0.249
_refine_diff_density_min -0.263
_refine_diff_density_rms 0.052
_refine_ls_extinction_coef .
_refine_ls_extinction_method none
_refine_ls_goodness_of_fit_ref 1.105
_refine_ls_hydrogen_treatment mixed
_refine_ls_matrix_type full
_refine_ls_number_parameters 127
_refine_ls_number_reflns 1832
_refine_ls_number_restraints 3
_refine_ls_restrained_S_all 1.105
_refine_ls_R_factor_all 0.0383
_refine_ls_R_factor_gt 0.0359
_refine_ls_shift/su_max 0.000
_refine_ls_shift/su_mean 0.000
_refine_ls_structure_factor_coef Fsqd
_refine_ls_weighting_details 'w=1/[\s^2^(Fo^2^)+(0.0385P)^2^+0.2635P] where P=(Fo^2^+2Fc^2^)/3'
_refine_ls_weighting_scheme calc
_refine_ls_wR_factor_gt 0.0972
_refine_ls_wR_factor_ref 0.0988
_reflns_Friedel_coverage 0.000
_reflns_Friedel_fraction_full .
_reflns_Friedel_fraction_max .
_reflns_number_gt 1702
_reflns_number_total 1832
_reflns_threshold_expression 'I > 2\s(I)'
_cod_data_source_file suppl_ncrs-2019-0091_suppl.cif
_cod_data_source_block shelx
_cod_database_code 8105839
_shelx_shelxl_version_number 2018/3
_shelx_space_group_comment
;
The symmetry employed for this shelxl refinement is uniquely defined
by the following loop, which should always be used as a source of
symmetry information in preference to the above space-group names.
They are only intended as comments.
;
_shelx_estimated_absorpt_t_min 0.875
_shelx_estimated_absorpt_t_max 0.931

loop_
_space_group_symop_operation_xyz
'x, y, z'
'-x, -y, -z'

loop_
_atom_site_label
_atom_site_type_symbol
_atom_site_fract_x
_atom_site_fract_y
_atom_site_fract_z
_atom_site_U_iso_or_equiv
_atom_site_adp_type
_atom_site_occupancy
_atom_site_site_symmetry_order
_atom_site_calc_flag
_atom_site_refinement_flags_posn
_atom_site_refinement_flags_adp
_atom_site_refinement_flags_occupancy
_atom_site_disorder_assembly
_atom_site_disorder_group
O1 O 0.35060(14) 0.51918(15) 0.84804(9) 0.0181(2) Uani 1 1 d . . . . .
O2 O 0.05542(15) 0.65042(16) 0.72322(10) 0.0213(2) Uani 1 1 d . . . . .
N2 N 0.20282(17) 0.55312(17) 1.10960(11) 0.0150(2) Uani 1 1 d D . . . .
H1N H 0.3185(19) 0.502(2) 1.1604(15) 0.018 Uiso 1 1 d D U . . .
H2N H 0.115(2) 0.487(2) 1.1547(15) 0.018 Uiso 1 1 d D U . . .
H3N H 0.245(3) 0.530(3) 1.0281(11) 0.018 Uiso 1 1 d D U . . .
N1 N 0.58332(17) 0.63984(17) 0.62398(11) 0.0172(2) Uani 1 1 d . . . . .
C1 C 0.2495(2) 0.61162(19) 0.73708(13) 0.0153(3) Uani 1 1 d . . . . .
C2 C 0.3748(2) 0.68728(19) 0.60768(13) 0.0148(3) Uani 1 1 d . . . . .
C3 C 0.2745(2) 0.8035(2) 0.48191(14) 0.0182(3) Uani 1 1 d . . . . .
H3 H 0.126710 0.833058 0.473916 0.022 Uiso 1 1 calc R U . . .
C4 C 0.3938(2) 0.8755(2) 0.36830(14) 0.0213(3) Uani 1 1 d . . . . .
H4 H 0.328803 0.957439 0.281505 0.026 Uiso 1 1 calc R U . . .
C5 C 0.6094(2) 0.8256(2) 0.38407(14) 0.0204(3) Uani 1 1 d . . . . .
H5 H 0.695873 0.870981 0.307963 0.025 Uiso 1 1 calc R U . . .
C6 C 0.6969(2) 0.7080(2) 0.51312(14) 0.0199(3) Uani 1 1 d . . . . .
H6 H 0.845021 0.674204 0.523258 0.024 Uiso 1 1 calc R U . . .
C7 C 0.2360(2) 0.8998(2) 1.00980(13) 0.0156(3) Uani 1 1 d . . . . .
H7A H 0.280609 0.870294 0.919950 0.019 Uiso 1 1 calc R U . . .
H7B H 0.366892 0.849663 1.062801 0.019 Uiso 1 1 calc R U . . .
C8 C 0.0902(2) 0.78292(19) 1.08993(13) 0.0143(3) Uani 1 1 d . . . . .
H8 H 0.054931 0.806113 1.182942 0.017 Uiso 1 1 calc R U . . .
C9 C -0.1189(2) 0.8636(2) 1.01514(13) 0.0157(3) Uani 1 1 d . . . . .
H9A H -0.212803 0.789777 1.071309 0.019 Uiso 1 1 calc R U . . .
H9B H -0.087061 0.833039 0.925388 0.019 Uiso 1 1 calc R U . . .

loop_
_atom_site_aniso_label
_atom_site_aniso_U_11
_atom_site_aniso_U_22
_atom_site_aniso_U_33
_atom_site_aniso_U_23
_atom_site_aniso_U_13
_atom_site_aniso_U_12
O1 0.0169(5) 0.0210(5) 0.0143(4) -0.0025(4) -0.0013(3) -0.0069(4)
O2 0.0154(5) 0.0266(5) 0.0201(5) -0.0014(4) -0.0006(4) -0.0106(4)
N2 0.0136(5) 0.0154(5) 0.0146(5) -0.0016(4) -0.0015(4) -0.0059(4)
N1 0.0150(5) 0.0181(5) 0.0182(6) -0.0034(4) -0.0009(4) -0.0074(4)
C1 0.0155(6) 0.0140(6) 0.0165(6) -0.0040(5) 0.0000(5) -0.0060(5)
C2 0.0158(6) 0.0137(6) 0.0159(6) -0.0042(5) 0.0000(5) -0.0070(5)
C3 0.0166(6) 0.0202(6) 0.0179(6) -0.0039(5) -0.0022(5) -0.0077(5)
C4 0.0264(7) 0.0226(7) 0.0148(6) -0.0025(5) -0.0023(5) -0.0112(6)
C5 0.0242(7) 0.0222(7) 0.0173(6) -0.0057(5) 0.0049(5) -0.0132(6)
C6 0.0161(6) 0.0218(7) 0.0227(7) -0.0060(5) 0.0015(5) -0.0092(5)
C7 0.0122(6) 0.0162(6) 0.0175(6) -0.0024(5) -0.0013(5) -0.0062(5)
C8 0.0133(6) 0.0145(6) 0.0148(6) -0.0034(5) -0.0007(5) -0.0055(5)
C9 0.0132(6) 0.0162(6) 0.0180(6) -0.0031(5) -0.0021(5) -0.0068(5)

loop_
_atom_type_symbol
_atom_type_description
_atom_type_scat_dispersion_real
_atom_type_scat_dispersion_imag
_atom_type_scat_source
C C 0.0181 0.0091 'International Tables Vol C Tables 4.2.6.8 and 6.1.1.4'
H H 0.0000 0.0000 'International Tables Vol C Tables 4.2.6.8 and 6.1.1.4'
N N 0.0311 0.0180 'International Tables Vol C Tables 4.2.6.8 and 6.1.1.4'
O O 0.0492 0.0322 'International Tables Vol C Tables 4.2.6.8 and 6.1.1.4'

loop_
_geom_angle_atom_site_label_1
_geom_angle_atom_site_label_2
_geom_angle_atom_site_label_3
_geom_angle
_geom_angle_site_symmetry_1
_geom_angle_site_symmetry_3
C8 N2 H1N 110.2(11) . .
C8 N2 H2N 109.4(11) . .
H1N N2 H2N 107.9(15) . .
C8 N2 H3N 110.2(11) . .
H1N N2 H3N 108.5(15) . .
H2N N2 H3N 110.7(15) . .
C6 N1 C2 117.60(11) . .
O2 C1 O1 126.44(12) . .
O2 C1 C2 116.97(11) . .
O1 C1 C2 116.58(11) . .
N1 C2 C3 122.83(12) . .
N1 C2 C1 116.06(11) . .
C3 C2 C1 121.09(12) . .
C4 C3 C2 118.88(12) . .
C4 C3 H3 120.6 . .
C2 C3 H3 120.6 . .
C5 C4 C3 118.59(13) . .
C5 C4 H4 120.7 . .
C3 C4 H4 120.7 . .
C4 C5 C6 118.74(12) . .
C4 C5 H5 120.6 . .
C6 C5 H5 120.6 . .
N1 C6 C5 123.34(13) . .
N1 C6 H6 118.3 . .
C5 C6 H6 118.3 . .
C8 C7 C9 110.50(10) . 2_577
C8 C7 H7A 109.6 . .
C9 C7 H7A 109.6 2_577 .
C8 C7 H7B 109.6 . .
C9 C7 H7B 109.6 2_577 .
H7A C7 H7B 108.1 . .
N2 C8 C9 109.61(10) . .
N2 C8 C7 110.18(10) . .
C9 C8 C7 111.21(10) . .
N2 C8 H8 108.6 . .
C9 C8 H8 108.6 . .
C7 C8 H8 108.6 . .
C8 C9 C7 110.96(10) . 2_577
C8 C9 H9A 109.4 . .
C7 C9 H9A 109.4 2_577 .
C8 C9 H9B 109.4 . .
C7 C9 H9B 109.4 2_577 .
H9A C9 H9B 108.0 . .

loop_
_geom_bond_atom_site_label_1
_geom_bond_atom_site_label_2
_geom_bond_distance
_geom_bond_site_symmetry_2
O1 C1 1.2595(16) .
O2 C1 1.2546(16) .
N2 C8 1.4919(16) .
N2 H1N 0.891(9) .
N2 H2N 0.892(9) .
N2 H3N 0.889(9) .
N1 C6 1.3371(17) .
N1 C2 1.3414(17) .
C1 C2 1.5235(17) .
C2 C3 1.3904(18) .
C3 C4 1.3874(19) .
C3 H3 0.9500 .
C4 C5 1.384(2) .
C4 H4 0.9500 .
C5 C6 1.387(2) .
C5 H5 0.9500 .
C6 H6 0.9500 .
C7 C8 1.5276(17) .
C7 C9 1.5297(17) 2_577
C7 H7A 0.9900 .
C7 H7B 0.9900 .
C8 C9 1.5258(17) .
C8 H8 1.0000 .
C9 H9A 0.9900 .
C9 H9B 0.9900 .

loop_
_geom_torsion_atom_site_label_1
_geom_torsion_atom_site_label_2
_geom_torsion_atom_site_label_3
_geom_torsion_atom_site_label_4
_geom_torsion
_geom_torsion_site_symmetry_1
_geom_torsion_site_symmetry_2
_geom_torsion_site_symmetry_3
_geom_torsion_site_symmetry_4
C6 N1 C2 C3 -0.26(19) . . . .
C6 N1 C2 C1 -178.52(11) . . . .
O2 C1 C2 N1 -178.44(11) . . . .
O1 C1 C2 N1 2.71(17) . . . .
O2 C1 C2 C3 3.27(18) . . . .
O1 C1 C2 C3 -175.58(12) . . . .
N1 C2 C3 C4 -0.6(2) . . . .
C1 C2 C3 C4 177.57(12) . . . .
C2 C3 C4 C5 1.1(2) . . . .
C3 C4 C5 C6 -0.8(2) . . . .
C2 N1 C6 C5 0.6(2) . . . .
C4 C5 C6 N1 0.0(2) . . . .
C9 C7 C8 N2 178.05(10) 2_577 . . .
C9 C7 C8 C9 56.31(15) 2_577 . . .
N2 C8 C9 C7 -178.65(10) . . . 2_577
C7 C8 C9 C7 -56.57(15) . . . 2_577
